data_4075370
loop_
_publ_author_name
'Bo, Carles'
'Fandos, Rosa'
'Feliz, Marta'
'Hern\'andez, Carolina'
'Otero, Antonio'
'Rodr\'iguez, Ana'
'Ruiz, Mar\'ia Jos\'e'
'Pastor, C\'esar'

_publ_section_title
;
 facversusmerCoordination for a Tridentate Diethylene Glyclolate Ligand in
 Tantalum Complexes:&#x00A0; A Combined Experimental and Theoretical Study
;
_journal_issue 14
_journal_name_full Organometallics
_journal_page_first 3336
_journal_paper_doi 10.1021/om060254e
_journal_volume 25
_journal_year 2006
_chemical_formula_sum 'C26 H38 F6 N O10 S2 Ta'
_chemical_formula_weight 883.64
_chemical_name_systematic
;
 ?
;
_space_group_IT_number 14
_symmetry_cell_setting monoclinic
_symmetry_space_group_name_Hall '-P 2yn'
_symmetry_space_group_name_H-M 'P 1 21/n 1'
_atom_sites_solution_hydrogens geom
_atom_sites_solution_primary direct
_atom_sites_solution_secondary difmap
_audit_creation_method SHELXL-97
_cell_angle_alpha 90.00
_cell_angle_beta 94.36(3)
_cell_angle_gamma 90.00
_cell_formula_units_Z 4
_cell_length_a 10.414(2)
_cell_length_b 25.139(4)
_cell_length_c 12.841(7)
_cell_measurement_reflns_used 25
_cell_measurement_temperature 290(2)
_cell_measurement_theta_max 20
_cell_measurement_theta_min 2
_cell_volume 3352(2)
_computing_cell_refinement 'Nonius (control program)'
_computing_data_collection 'Nonius (control program)'
_computing_data_reduction 'XCAD4 (Harms, 1995)'
_computing_structure_refinement 'SHELXL-97 (Sheldrick, 1997)'
_computing_structure_solution 'SHELXS-97 (Sheldrick, 1990)'
_diffrn_ambient_temperature 290(2)
_diffrn_measured_fraction_theta_full 0.999
_diffrn_measured_fraction_theta_max 0.999
_diffrn_measurement_device_type 'four circle diffractometer Nonius-Mach3'
_diffrn_measurement_method '\w/2\q scans'
_diffrn_radiation_monochromator graphite
_diffrn_radiation_source 'fine-focus sealed tube'
_diffrn_radiation_type MoK\a
_diffrn_radiation_wavelength 0.71073
_diffrn_reflns_av_R_equivalents 0.0619
_diffrn_reflns_av_sigmaI/netI 0.1696
_diffrn_reflns_limit_h_max 13
_diffrn_reflns_limit_h_min -13
_diffrn_reflns_limit_k_max 33
_diffrn_reflns_limit_k_min 0
_diffrn_reflns_limit_l_max 16
_diffrn_reflns_limit_l_min 0
_diffrn_reflns_number 8392
_diffrn_reflns_theta_full 27.96
_diffrn_reflns_theta_max 27.96
_diffrn_reflns_theta_min 2.12
_diffrn_standards_interval_time 90
_diffrn_standards_number 2
_exptl_absorpt_coefficient_mu 3.489
_exptl_absorpt_correction_type none
_exptl_crystal_colour yellow
_exptl_crystal_density_diffrn 1.751
_exptl_crystal_density_method 'not measured'
_exptl_crystal_description prism
_exptl_crystal_F_000 1760
_exptl_crystal_size_max 0.2
_exptl_crystal_size_mid 0.1
_exptl_crystal_size_min 0.1
_refine_diff_density_max 1.272
_refine_diff_density_min -1.386
_refine_diff_density_rms 0.187
_refine_ls_extinction_method none
_refine_ls_goodness_of_fit_ref 0.998
_refine_ls_hydrogen_treatment constr
_refine_ls_matrix_type full
_refine_ls_number_parameters 457
_refine_ls_number_reflns 8055
_refine_ls_number_restraints 99
_refine_ls_restrained_S_all 0.999
_refine_ls_R_factor_all 0.1734
_refine_ls_R_factor_gt 0.0606
_refine_ls_shift/su_max 0.041
_refine_ls_shift/su_mean 0.002
_refine_ls_structure_factor_coef Fsqd
_refine_ls_weighting_details 'calc w=1/[\s^2^(Fo^2^)+(0.0562P)^2^+6.5513P] where P=(Fo^2^+2Fc^2^)/3'
_refine_ls_weighting_scheme calc
_refine_ls_wR_factor_gt 0.1160
_refine_ls_wR_factor_ref 0.1449
_reflns_number_gt 4324
_reflns_number_total 8055
_reflns_threshold_expression >2sigma(I)
_cod_data_source_file om060254esi20060321_010937.cif
_cod_data_source_block 6
_cod_original_sg_symbol_H-M P21/n
_cod_database_code 4075370

loop_
_symmetry_equiv_pos_as_xyz
'x, y, z'
'-x+1/2, y+1/2, -z+1/2'
'-x, -y, -z'
'x-1/2, -y-1/2, z-1/2'

loop_
_atom_site_label
_atom_site_type_symbol
_atom_site_fract_x
_atom_site_fract_y
_atom_site_fract_z
_atom_site_U_iso_or_equiv
_atom_site_adp_type
_atom_site_occupancy
_atom_site_symmetry_multiplicity
_atom_site_calc_flag
_atom_site_refinement_flags
_atom_site_disorder_assembly
_atom_site_disorder_group
Ta1 Ta 0.35829(4) 0.226741(16) 0.90652(3) 0.03152(12) Uani 1 1 d . . .
N1 N 0.2661(8) 0.1070(3) 0.8922(6) 0.040(2) Uani 1 1 d . . .
H1 H 0.2087 0.1209 0.8487 0.048 Uiso 1 1 calc R . .
O1 O 0.4747(5) 0.2318(3) 1.0273(4) 0.0374(15) Uani 1 1 d . . .
O2 O 0.2426(6) 0.2133(3) 1.0414(5) 0.0383(17) Uani 1 1 d . . .
O3 O 0.1825(5) 0.2205(3) 0.8511(5) 0.0389(15) Uani 1 1 d . . .
O4 O 0.3037(7) 0.3068(3) 0.9499(6) 0.0462(18) Uani 1 1 d . . .
C1 C 0.4439(9) 0.2260(5) 1.1344(7) 0.051(3) Uani 1 1 d . . .
H1A H 0.4902 0.2524 1.1777 0.061 Uiso 1 1 calc R . .
H1B H 0.4696 0.1910 1.1600 0.061 Uiso 1 1 calc R . .
C2 C 0.3021(10) 0.2331(5) 1.1401(7) 0.057(3) Uani 1 1 d . . .
H2A H 0.2723 0.2130 1.1982 0.068 Uiso 1 1 calc R . .
H2B H 0.2814 0.2703 1.1493 0.068 Uiso 1 1 calc R . .
C3 C 0.1094(8) 0.2274(5) 1.0230(7) 0.043(2) Uani 1 1 d . . .
H3A H 0.0972 0.2653 1.0329 0.052 Uiso 1 1 calc R . .
H3B H 0.0570 0.2082 1.0698 0.052 Uiso 1 1 calc R . .
C4 C 0.0746(9) 0.2117(4) 0.9103(8) 0.047(3) Uani 1 1 d . . .
H4A H 0.0501 0.1745 0.9066 0.056 Uiso 1 1 calc R . .
H4B H 0.0021 0.2328 0.8818 0.056 Uiso 1 1 calc R . .
C5 C 0.3611(10) 0.1380(4) 0.9265(7) 0.043(3) Uani 1 1 d . . .
C6 C 0.4622(10) 0.1109(4) 0.9960(9) 0.053(3) Uani 1 1 d . . .
H6A H 0.4368 0.1107 1.0663 0.080 Uiso 1 1 calc R . .
H6B H 0.5422 0.1296 0.9937 0.080 Uiso 1 1 calc R . .
H6C H 0.4725 0.0750 0.9726 0.080 Uiso 1 1 calc R . .
C7 C 0.2469(10) 0.0508(4) 0.9201(10) 0.052(3) Uani 1 1 d . . .
C8 C 0.2725(11) 0.0116(5) 0.8487(10) 0.060(3) Uani 1 1 d . . .
C9 C 0.2531(14) -0.0414(6) 0.8765(14) 0.084(5) Uani 1 1 d . . .
H9 H 0.2708 -0.0687 0.8309 0.101 Uiso 1 1 calc R . .
C10 C 0.2081(15) -0.0528(5) 0.9711(15) 0.089(5) Uani 1 1 d . . .
H10 H 0.1996 -0.0881 0.9909 0.107 Uiso 1 1 calc R . .
C11 C 0.1755(14) -0.0135(6) 1.0369(13) 0.087(5) Uani 1 1 d . . .
H11 H 0.1401 -0.0224 1.0989 0.104 Uiso 1 1 calc R . .
C12 C 0.1946(12) 0.0410(5) 1.0124(10) 0.061(3) Uani 1 1 d . . .
C13 C 0.3186(14) 0.0227(6) 0.7435(12) 0.091(5) Uani 1 1 d . . .
H13A H 0.2805 0.0552 0.7165 0.137 Uiso 1 1 calc R . .
H13B H 0.2943 -0.0061 0.6970 0.137 Uiso 1 1 calc R . .
H13C H 0.4107 0.0262 0.7494 0.137 Uiso 1 1 calc R . .
C14 C 0.1597(14) 0.0824(6) 1.0889(11) 0.086(5) Uani 1 1 d . . .
H14A H 0.2368 0.0979 1.1217 0.129 Uiso 1 1 calc R . .
H14B H 0.1109 0.0664 1.1411 0.129 Uiso 1 1 calc R . .
H14C H 0.1091 0.1096 1.0531 0.129 Uiso 1 1 calc R . .
C15 C 0.3988(9) 0.2728(5) 0.7481(7) 0.037(2) Uani 1 1 d . . .
C16 C 0.5115(9) 0.2795(4) 0.8185(7) 0.040(2) Uani 1 1 d . . .
C17 C 0.5712(9) 0.2298(5) 0.8322(7) 0.042(2) Uani 1 1 d . . .
C18 C 0.4966(9) 0.1916(4) 0.7727(8) 0.037(2) Uani 1 1 d . . .
C19 C 0.3921(9) 0.2185(5) 0.7200(7) 0.044(3) Uani 1 1 d . . .
C20 C 0.3105(11) 0.3162(5) 0.7042(9) 0.066(4) Uani 1 1 d . . .
H20A H 0.3492 0.3337 0.6479 0.100 Uiso 1 1 calc R . .
H20B H 0.2966 0.3416 0.7581 0.100 Uiso 1 1 calc R . .
H20C H 0.2296 0.3010 0.6787 0.100 Uiso 1 1 calc R . .
C21 C 0.5615(11) 0.3312(5) 0.8626(10) 0.066(4) Uani 1 1 d . . .
H21A H 0.5970 0.3259 0.9330 0.099 Uiso 1 1 calc R . .
H21B H 0.4923 0.3565 0.8621 0.099 Uiso 1 1 calc R . .
H21C H 0.6272 0.3445 0.8209 0.099 Uiso 1 1 calc R . .
C22 C 0.6955(9) 0.2186(5) 0.8942(8) 0.056(3) Uani 1 1 d . . .
H22A H 0.7473 0.1956 0.8550 0.084 Uiso 1 1 calc R . .
H22B H 0.6783 0.2015 0.9587 0.084 Uiso 1 1 calc R . .
H22C H 0.7406 0.2513 0.9090 0.084 Uiso 1 1 calc R . .
C23 C 0.5374(10) 0.1363(5) 0.7495(9) 0.059(3) Uani 1 1 d . . .
H23A H 0.4630 0.1153 0.7281 0.089 Uiso 1 1 calc R . .
H23B H 0.5806 0.1209 0.8110 0.089 Uiso 1 1 calc R . .
H23C H 0.5948 0.1370 0.6945 0.089 Uiso 1 1 calc R . .
C24 C 0.2927(11) 0.1933(5) 0.6439(8) 0.063(3) Uani 1 1 d . . .
H24A H 0.3235 0.1933 0.5753 0.095 Uiso 1 1 calc R . .
H24B H 0.2139 0.2131 0.6431 0.095 Uiso 1 1 calc R . .
H24C H 0.2775 0.1573 0.6651 0.095 Uiso 1 1 calc R . .
S1 S 0.9404(11) 0.1133(4) 0.6953(12) 0.037(4) Uani 0.410(15) 1 d PD A 1
C30 C 0.900(3) 0.0454(12) 0.632(2) 0.31(9) Uiso 0.410(15) 1 d PD A 1
O11 O 1.0748(14) 0.1186(9) 0.7135(18) 0.068(7) Uiso 0.410(15) 1 d PDU A 1
O12 O 0.877(2) 0.1515(8) 0.6304(15) 0.075(7) Uiso 0.410(15) 1 d PD A 1
O13 O 0.879(2) 0.1076(10) 0.7921(15) 0.088(8) Uiso 0.410(15) 1 d PD A 1
F11 F 0.797(3) 0.0379(14) 0.679(3) 0.175(14) Uiso 0.410(15) 1 d PD A 1
F13 F 0.989(3) 0.0111(14) 0.656(3) 0.178(16) Uiso 0.410(15) 1 d PD A 1
F12 F 0.881(4) 0.0501(13) 0.532(2) 0.168(14) Uiso 0.410(15) 1 d PD A 1
S1A S 0.9439(13) 0.1126(6) 0.6852(11) 0.083(5) Uani 0.590(15) 1 d PD A 2
C30A C 0.912(2) 0.0438(10) 0.6213(18) 0.104(14) Uiso 0.590(15) 1 d PD A 2
O11A O 1.0542(14) 0.1050(7) 0.7529(12) 0.073(5) Uiso 0.590(15) 1 d PDU A 2
O12A O 0.9651(18) 0.1459(7) 0.5960(12) 0.092(6) Uiso 0.590(15) 1 d PD A 2
O13A O 0.8361(18) 0.1309(10) 0.7357(18) 0.144(9) Uiso 0.590(15) 1 d PD A 2
F11A F 0.798(2) 0.0497(10) 0.576(2) 0.183(11) Uiso 0.590(15) 1 d PD A 2
F12A F 1.006(2) 0.0442(9) 0.5636(17) 0.157(9) Uiso 0.590(15) 1 d PD A 2
F13A F 0.919(2) 0.0106(9) 0.6953(16) 0.148(9) Uiso 0.590(15) 1 d PD A 2
S2 S 0.4848(3) 0.13156(12) 0.3616(3) 0.0555(8) Uani 1 1 d D . .
C40 C 0.4261(14) 0.0744(6) 0.4232(10) 0.105(6) Uani 1 1 d DU B .
O21 O 0.390(2) 0.1710(11) 0.3464(16) 0.071(7) Uani 0.50 1 d PDU B 1
O22 O 0.542(2) 0.1165(7) 0.2702(13) 0.078(6) Uani 0.50 1 d PDU B 1
O23 O 0.5813(16) 0.1477(9) 0.4430(13) 0.093(7) Uani 0.50 1 d PDU B 1
F21 F 0.5109(17) 0.0365(7) 0.4288(15) 0.102(6) Uiso 0.50 1 d PD B 1
F22 F 0.3746(16) 0.0816(6) 0.5090(12) 0.082(5) Uiso 0.50 1 d PD B 1
F23 F 0.330(2) 0.0615(10) 0.3501(16) 0.161(9) Uiso 0.50 1 d PD B 1
O21A O 0.6164(13) 0.1322(9) 0.365(2) 0.101(8) Uani 0.50 1 d PDU B 2
O22A O 0.425(3) 0.1148(11) 0.2612(15) 0.176(15) Uani 0.50 1 d PDU B 2
O23A O 0.421(2) 0.1756(9) 0.399(2) 0.096(9) Uani 0.50 1 d PDU B 2
F21A F 0.4480(15) 0.0276(5) 0.3909(12) 0.072(4) Uiso 0.50 1 d PD B 2
F22A F 0.485(2) 0.0791(11) 0.5217(17) 0.190(11) Uiso 0.50 1 d PD B 2
F23A F 0.3031(16) 0.0779(8) 0.4418(19) 0.126(7) Uiso 0.50 1 d PD B 2
H100 H 0.3384 0.3147 0.9955 0.03(3) Uiso 1 1 d . . .
H101 H 0.2305 0.3248 0.9399 0.05(3) Uiso 1 1 d . . .

loop_
_atom_site_aniso_label
_atom_site_aniso_U_11
_atom_site_aniso_U_22
_atom_site_aniso_U_33
_atom_site_aniso_U_23
_atom_site_aniso_U_13
_atom_site_aniso_U_12
Ta1 0.02709(17) 0.0397(2) 0.02803(18) 0.0006(3) 0.00369(12) 0.0023(3)
N1 0.041(5) 0.042(5) 0.038(5) 0.004(4) 0.005(4) 0.010(4)
O1 0.034(3) 0.048(4) 0.030(3) 0.000(3) 0.002(3) 0.001(3)
O2 0.034(3) 0.051(5) 0.031(3) -0.003(3) 0.005(3) 0.000(3)
O3 0.026(3) 0.053(4) 0.038(3) -0.004(3) 0.003(3) -0.001(3)
O4 0.042(4) 0.047(5) 0.049(5) 0.001(4) -0.001(4) 0.008(4)
C1 0.048(6) 0.068(7) 0.037(5) -0.005(7) 0.001(4) -0.001(6)
C2 0.063(7) 0.083(9) 0.024(5) -0.003(6) 0.009(5) 0.000(7)
C3 0.031(5) 0.057(6) 0.043(5) -0.003(6) 0.008(4) 0.007(5)
C4 0.030(5) 0.062(8) 0.048(6) 0.000(5) 0.004(5) -0.001(5)
C5 0.031(5) 0.064(7) 0.034(6) -0.012(5) 0.002(5) 0.003(5)
C6 0.038(6) 0.038(6) 0.083(9) 0.002(6) 0.000(6) 0.002(5)
C7 0.036(6) 0.047(7) 0.070(8) 0.005(6) -0.002(6) -0.001(5)
C8 0.052(7) 0.055(8) 0.075(9) -0.014(7) 0.014(6) 0.014(6)
C9 0.076(10) 0.051(9) 0.124(14) -0.006(9) -0.001(10) -0.003(7)
C10 0.093(11) 0.030(7) 0.141(16) 0.018(9) -0.011(11) 0.000(7)
C11 0.088(11) 0.065(10) 0.106(13) 0.017(9) 0.002(9) -0.017(8)
C12 0.057(7) 0.061(8) 0.066(9) 0.003(7) 0.001(6) -0.011(6)
C13 0.096(11) 0.076(10) 0.105(12) -0.052(9) 0.022(9) -0.005(8)
C14 0.098(11) 0.077(10) 0.087(10) 0.001(9) 0.030(9) -0.038(9)
C15 0.043(5) 0.037(5) 0.031(5) 0.016(5) 0.007(4) 0.004(5)
C16 0.043(5) 0.040(6) 0.040(5) 0.012(5) 0.017(4) 0.000(5)
C17 0.034(5) 0.060(7) 0.033(5) 0.011(6) 0.014(4) -0.008(6)
C18 0.034(5) 0.045(6) 0.035(5) -0.001(5) 0.013(4) 0.008(5)
C19 0.036(5) 0.076(9) 0.022(5) 0.000(5) 0.011(4) 0.000(5)
C20 0.061(7) 0.085(10) 0.056(7) 0.039(7) 0.023(6) 0.023(7)
C21 0.059(7) 0.056(8) 0.086(10) -0.001(7) 0.023(7) -0.013(6)
C22 0.030(5) 0.092(10) 0.045(6) -0.001(7) 0.002(4) 0.000(6)
C23 0.034(6) 0.078(9) 0.068(8) -0.021(7) 0.019(5) 0.005(6)
C24 0.053(7) 0.093(10) 0.042(7) -0.005(7) -0.004(5) 0.013(7)
S1 0.024(6) 0.013(5) 0.072(10) 0.006(5) -0.002(6) -0.007(4)
S1A 0.068(9) 0.101(10) 0.075(9) -0.012(7) -0.016(7) 0.015(7)
S2 0.0499(17) 0.0547(19) 0.062(2) 0.0184(16) 0.0032(15) -0.0046(14)
C40 0.123(14) 0.133(16) 0.060(10) -0.024(10) 0.013(10) 0.012(12)
O21 0.074(13) 0.076(14) 0.066(16) 0.018(12) 0.019(12) 0.032(12)
O22 0.113(16) 0.067(13) 0.058(13) 0.012(10) 0.041(13) 0.003(12)
O23 0.064(13) 0.13(2) 0.078(14) 0.014(14) -0.012(11) -0.041(13)
O21A 0.058(12) 0.108(17) 0.14(2) -0.026(17) 0.032(14) -0.008(11)
O22A 0.25(4) 0.19(3) 0.076(18) 0.025(18) -0.06(2) -0.11(3)
O23A 0.115(19) 0.043(11) 0.14(3) 0.010(16) 0.059(18) 0.005(13)

loop_
_atom_type_symbol
_atom_type_description
_atom_type_scat_dispersion_real
_atom_type_scat_dispersion_imag
_atom_type_scat_source
C C 0.0033 0.0016 'International Tables Vol C Tables 4.2.6.8 and 6.1.1.4'
H H 0.0000 0.0000 'International Tables Vol C Tables 4.2.6.8 and 6.1.1.4'
N N 0.0061 0.0033 'International Tables Vol C Tables 4.2.6.8 and 6.1.1.4'
O O 0.0106 0.0060 'International Tables Vol C Tables 4.2.6.8 and 6.1.1.4'
F F 0.0171 0.0103 'International Tables Vol C Tables 4.2.6.8 and 6.1.1.4'
S S 0.1246 0.1234 'International Tables Vol C Tables 4.2.6.8 and 6.1.1.4'
Ta Ta -0.7052 6.5227 'International Tables Vol C Tables 4.2.6.8 and 6.1.1.4'

loop_
_geom_angle_atom_site_label_1
_geom_angle_atom_site_label_2
_geom_angle_atom_site_label_3
_geom_angle
O1 Ta1 O3 147.1(3)
O1 Ta1 O4 83.8(3)
O3 Ta1 O4 84.9(3)
O1 Ta1 O2 73.9(2)
O3 Ta1 O2 73.5(2)
O4 Ta1 O2 76.8(3)
O1 Ta1 C5 88.4(3)
O3 Ta1 C5 88.0(3)
O4 Ta1 C5 153.0(3)
O2 Ta1 C5 76.2(3)
O1 Ta1 C15 121.1(3)
O3 Ta1 C15 87.1(3)
O4 Ta1 C15 80.7(3)
O2 Ta1 C15 151.4(3)
C5 Ta1 C15 125.0(4)
O1 Ta1 C16 86.6(3)
O3 Ta1 C16 121.1(3)
O4 Ta1 C16 78.9(3)
O2 Ta1 C16 150.2(3)
C5 Ta1 C16 126.5(3)
C15 Ta1 C16 34.6(3)
O1 Ta1 C19 132.2(3)
O3 Ta1 C19 80.5(3)
O4 Ta1 C19 112.8(3)
O2 Ta1 C19 151.5(3)
C5 Ta1 C19 91.5(4)
C15 Ta1 C19 33.7(4)
C16 Ta1 C19 56.1(4)
O1 Ta1 C17 77.2(3)
O3 Ta1 C17 135.7(3)
O4 Ta1 C17 109.2(3)
O2 Ta1 C17 149.6(3)
C5 Ta1 C17 94.1(4)
C15 Ta1 C17 56.0(3)
C16 Ta1 C17 33.2(3)
C19 Ta1 C17 55.2(3)
O1 Ta1 C18 102.8(3)
O3 Ta1 C18 107.5(3)
O4 Ta1 C18 133.0(3)
O2 Ta1 C18 150.0(3)
C5 Ta1 C18 73.9(3)
C15 Ta1 C18 55.8(3)
C16 Ta1 C18 55.6(3)
C19 Ta1 C18 33.2(3)
C17 Ta1 C18 33.3(3)
C5 N1 C7 127.0(9)
C1 O1 Ta1 126.6(5)
C3 O2 C2 113.6(7)
C3 O2 Ta1 114.3(5)
C2 O2 Ta1 114.1(5)
C4 O3 Ta1 125.8(6)
O1 C1 C2 109.1(8)
O2 C2 C1 105.9(8)
O2 C3 C4 104.5(7)
O3 C4 C3 109.2(8)
N1 C5 C6 114.2(10)
N1 C5 Ta1 123.4(7)
C6 C5 Ta1 121.6(7)
C12 C7 C8 123.8(12)
C12 C7 N1 117.0(11)
C8 C7 N1 119.0(11)
C7 C8 C9 118.1(13)
C7 C8 C13 123.8(12)
C9 C8 C13 118.2(12)
C10 C9 C8 119.5(14)
C11 C10 C9 121.4(14)
C10 C11 C12 121.1(15)
C7 C12 C11 115.9(13)
C7 C12 C14 125.3(12)
C11 C12 C14 118.7(13)
C19 C15 C16 107.3(9)
C19 C15 C20 126.0(10)
C16 C15 C20 126.5(11)
C19 C15 Ta1 75.1(5)
C16 C15 Ta1 73.2(5)
C20 C15 Ta1 121.5(6)
C17 C16 C15 107.9(9)
C17 C16 C21 126.1(10)
C15 C16 C21 125.8(10)
C17 C16 Ta1 75.8(5)
C15 C16 Ta1 72.1(5)
C21 C16 Ta1 121.5(7)
C16 C17 C18 108.5(9)
C16 C17 C22 126.5(10)
C18 C17 C22 125.0(11)
C16 C17 Ta1 71.1(5)
C18 C17 Ta1 73.6(5)
C22 C17 Ta1 123.5(6)
C19 C18 C17 107.6(9)
C19 C18 C23 125.0(10)
C17 C18 C23 125.9(10)
C19 C18 Ta1 72.2(5)
C17 C18 Ta1 73.1(5)
C23 C18 Ta1 131.2(7)
C15 C19 C18 108.7(9)
C15 C19 C24 126.2(10)
C18 C19 C24 125.1(11)
C15 C19 Ta1 71.2(5)
C18 C19 Ta1 74.6(5)
C24 C19 Ta1 121.6(7)
O11 S1 O12 116.8(12)
O11 S1 O13 111.5(13)
O12 S1 O13 111.0(12)
O11 S1 C30 109.6(15)
O12 S1 C30 106.3(15)
O13 S1 C30 100.3(14)
F13 C30 F12 111(2)
F13 C30 F11 114(2)
F12 C30 F11 114(2)
F13 C30 S1 111(3)
F12 C30 S1 111(3)
F11 C30 S1 95(2)
O11A S1A O12A 113.7(12)
O11A S1A O13A 113.7(13)
O12A S1A O13A 110.3(13)
O11A S1A C30A 104.4(12)
O12A S1A C30A 102.3(12)
O13A S1A C30A 111.8(14)
F12A C30A F13A 116.4(19)
F12A C30A F11A 117.3(19)
F13A C30A F11A 114.1(18)
F12A C30A S1A 97.3(18)
F13A C30A S1A 105.9(19)
F11A C30A S1A 102.2(19)
O21A S2 O23A 118.8(13)
O21A S2 O22 63.1(11)
O23A S2 O22 138.0(15)
O21A S2 O21 133.7(18)
O23A S2 O21 30.5(13)
O22 S2 O21 114.2(11)
O21A S2 O22A 113.4(13)
O23A S2 O22A 110.6(13)
O22 S2 O22A 50.3(12)
O21 S2 O22A 80.2(15)
O21A S2 O23 48.2(10)
O23A S2 O23 81.5(14)
O22 S2 O23 111.3(10)
O21 S2 O23 110.2(12)
O22A S2 O23 161.4(13)
O21A S2 C40 111.9(12)
O23A S2 C40 107.4(13)
O22 S2 C40 109.7(9)
O21 S2 C40 111.8(14)
O22A S2 C40 91.2(12)
O23 S2 C40 98.6(9)
F22 C40 F21A 120.7(16)
F22 C40 F21 112.7(14)
F21A C40 F21 37.0(10)
F22 C40 F23A 50.1(10)
F21A C40 F23A 108.6(15)
F21 C40 F23A 134.6(18)
F22 C40 F23 107.1(14)
F21A C40 F23 72.3(13)
F21 C40 F23 109.0(14)
F23A C40 F23 57.8(12)
F22 C40 F22A 51.7(11)
F21A C40 F22A 107.5(15)
F21 C40 F22A 75.8(14)
F23A C40 F22A 101.7(13)
F23 C40 F22A 156.3(19)
F22 C40 S2 116.9(12)
F21A C40 S2 121.9(11)
F21 C40 S2 111.3(13)
F23A C40 S2 113.5(14)
F23 C40 S2 98.5(14)
F22A C40 S2 101.2(15)

loop_
_geom_bond_atom_site_label_1
_geom_bond_atom_site_label_2
_geom_bond_distance
Ta1 O1 1.899(6)
Ta1 O3 1.920(6)
Ta1 O4 2.175(7)
Ta1 O2 2.210(6)
Ta1 C5 2.246(11)
Ta1 C15 2.406(9)
Ta1 C16 2.421(9)
Ta1 C19 2.456(9)
Ta1 C17 2.481(8)
Ta1 C18 2.487(9)
N1 C5 1.309(12)
N1 C7 1.474(13)
O1 C1 1.443(11)
O2 C3 1.435(10)
O2 C2 1.455(12)
O3 C4 1.420(11)
C1 C2 1.494(14)
C3 C4 1.518(13)
C5 C6 1.491(14)
C7 C12 1.365(16)
C7 C8 1.385(16)
C8 C9 1.398(18)
C8 C13 1.494(18)
C9 C10 1.37(2)
C10 C11 1.36(2)
C11 C12 1.424(18)
C12 C14 1.495(18)
C15 C19 1.411(15)
C15 C16 1.436(13)
C15 C20 1.509(14)
C16 C17 1.400(14)
C16 C21 1.494(15)
C17 C18 1.422(14)
C17 C22 1.495(13)
C18 C19 1.411(13)
C18 C23 1.490(14)
C19 C24 1.508(14)
S1 O11 1.408(15)
S1 O12 1.404(16)
S1 O13 1.450(17)
S1 C30 1.92(3)
C30 F13 1.28(2)
C30 F12 1.29(2)
C30 F11 1.29(2)
S1A O11A 1.399(14)
S1A O12A 1.450(15)
S1A O13A 1.415(16)
S1A C30A 1.93(2)
C30A F12A 1.269(18)
C30A F13A 1.265(19)
C30A F11A 1.29(2)
S2 O21A 1.367(13)
S2 O23A 1.397(15)
S2 O22 1.406(13)
S2 O21 1.407(14)
S2 O22A 1.452(15)
S2 O23 1.451(14)
S2 C40 1.770(16)
C40 F22 1.275(14)
C40 F21A 1.274(15)
C40 F21 1.298(16)
C40 F23A 1.323(16)
C40 F23 1.359(17)
C40 F22A 1.370(17)
